data_4129882
loop_
_publ_author_name
'Duprey, Jean-Louis H A'
'Carr-Smith, James'
'Horswell, Sarah L.'
'Kowalski, Jaros\/law'
'Tucker, James H. R.'

_publ_section_title
;
 Macrocyclic Metal Complex-DNA Conjugates for Electrochemical Sensing of
 Single Nucleobase Changes in DNA.
;
_journal_issue 3
_journal_name_full 'Journal of the American Chemical Society'
_journal_page_first 746
_journal_page_last 749
_journal_paper_doi 10.1021/jacs.5b11319
_journal_volume 138
_journal_year 2016
_chemical_formula_moiety 'C19 H28 Cu N4 O6'
_chemical_formula_sum 'C19 H28 Cu N4 O6'
_chemical_formula_weight 472.00
_chemical_name_systematic
; 
 '6-carbo[2,2-bis(hydroxymethyl)]butoxy-13-carbomethoxy-1,4,8,11-tetraazacyclotetradeca-4,6,11,13-tetraenato(2-)-k4N(1,4,8,11)copper(II)
;
_space_group_IT_number 2
_space_group_name_Hall '-P 1'
_space_group_name_H-M_alt 'P -1'
_symmetry_cell_setting triclinic
_symmetry_space_group_name_H-M 'P -1'
_atom_sites_solution_hydrogens geom
_atom_sites_solution_primary direct
_atom_sites_solution_secondary difmap
_audit_creation_method SHELXL-97
_cell_angle_alpha 86.2510(10)
_cell_angle_beta 82.1560(10)
_cell_angle_gamma 79.3640(10)
_cell_formula_units_Z 4
_cell_length_a 8.9733(3)
_cell_length_b 10.6271(3)
_cell_length_c 22.7977(7)
_cell_measurement_reflns_used 9930
_cell_measurement_temperature 293(2)
_cell_measurement_theta_max 67.26
_cell_measurement_theta_min 3.92
_cell_volume 2114.85(11)
_computing_structure_refinement 'SHELXL-97 (Sheldrick, 1997)'
_computing_structure_solution 'SHELXS-97 (Sheldrick, 1990)'
_diffrn_ambient_temperature 293(2)
_diffrn_measured_fraction_theta_full 0.98
_diffrn_measured_fraction_theta_max 0.98
_diffrn_measurement_device_type 'Bruker APEX-II CCD'
_diffrn_measurement_method '\f and \w scans'
_diffrn_radiation_monochromator graphite
_diffrn_radiation_source 'fine-focus sealed tube'
_diffrn_radiation_type CuK\a
_diffrn_radiation_wavelength 1.54178
_diffrn_reflns_av_R_equivalents 0.0299
_diffrn_reflns_av_sigmaI/netI 0.0362
_diffrn_reflns_limit_h_max 10
_diffrn_reflns_limit_h_min -10
_diffrn_reflns_limit_k_max 12
_diffrn_reflns_limit_k_min -12
_diffrn_reflns_limit_l_max 27
_diffrn_reflns_limit_l_min -27
_diffrn_reflns_number 22896
_diffrn_reflns_theta_full 66.60
_diffrn_reflns_theta_max 66.60
_diffrn_reflns_theta_min 3.92
_diffrn_standards_number 0
_exptl_absorpt_coefficient_mu 1.837
_exptl_absorpt_correction_T_max 0.7530
_exptl_absorpt_correction_T_min 0.5989
_exptl_absorpt_correction_type multi-scan
_exptl_absorpt_process_details ' SADABS-2008/1 - Bruker AXS area detector scaling and absorption correction '
_exptl_crystal_colour red
_exptl_crystal_density_diffrn 1.482
_exptl_crystal_density_method 'not measured'
_exptl_crystal_description plate
_exptl_crystal_F_000 988
_exptl_crystal_size_max 0.565
_exptl_crystal_size_mid 0.362
_exptl_crystal_size_min 0.116
_refine_diff_density_max 0.622
_refine_diff_density_min -0.279
_refine_diff_density_rms 0.057
_refine_ls_extinction_method none
_refine_ls_goodness_of_fit_ref 1.032
_refine_ls_hydrogen_treatment mixed
_refine_ls_matrix_type full
_refine_ls_number_parameters 661
_refine_ls_number_reflns 7332
_refine_ls_number_restraints 0
_refine_ls_restrained_S_all 1.032
_refine_ls_R_factor_all 0.0418
_refine_ls_R_factor_gt 0.0389
_refine_ls_shift/su_max 0.001
_refine_ls_shift/su_mean 0.000
_refine_ls_structure_factor_coef Fsqd
_refine_ls_weighting_details 'calc w=1/[\s^2^(Fo^2^)+(0.0756P)^2^+0.4713P] where P=(Fo^2^+2Fc^2^)/3'
_refine_ls_weighting_scheme calc
_refine_ls_wR_factor_gt 0.1129
_refine_ls_wR_factor_ref 0.1172
_reflns_number_gt 6645
_reflns_number_total 7332
_reflns_threshold_expression >2sigma(I)
_cod_data_source_file ja5b11319_si_003.cif
_cod_data_source_block 2Cu
_cod_depositor_comments
;
The following automatic conversions were performed:

data name '_atom_site_symetry_multiplicity' was replaced with
'_atom_site_symmetry_multiplicity' as specified in the replacement
file
'/home/saulius/struct/COD-crude-data/automatic-downloads/DataCite-retrospective/ACS/depositions/lib/lists/replacement-tags.lst'.

Automatic conversion script
Id: cif_correct_tags 6909 2019-04-08 15:41:33Z antanas 

The following automatic conversions were performed:

data item '_symmetry_cell_setting' value 'Triclinic' was changed to
'triclinic' in accordance with the
/home/saulius/struct/COD-crude-data/automatic-downloads/DataCite-retrospective/ACS/depositions/lib/dictionaries/cif_core.dic
dictionary named 'cif_core.dic' version 2.4.2 last updated on
2011-04-26.

Automatic conversion script
Id: cif_fix_values 6909 2019-04-08 15:41:33Z antanas 
;
_cod_original_sg_symbol_H-M P-1
_cod_database_code 4129882

loop_
_symmetry_equiv_pos_as_xyz
'x, y, z'
'-x, -y, -z'

loop_
_atom_site_label
_atom_site_type_symbol
_atom_site_fract_x
_atom_site_fract_y
_atom_site_fract_z
_atom_site_U_iso_or_equiv
_atom_site_adp_type
_atom_site_occupancy
_atom_site_symmetry_multiplicity
_atom_site_calc_flag
_atom_site_refinement_flags
Cu1 Cu 0.56805(3) 0.04945(2) 0.181712(11) 0.03441(11) Uani 1 1 d .
N1 N 0.69317(18) -0.01647(15) 0.24259(7) 0.0376(3) Uani 1 1 d .
C2 C 0.7689(3) 0.0804(2) 0.26264(10) 0.0521(5) Uani 1 1 d .
H2A H 0.8689 0.0776 0.2399 0.063 Uiso 1 1 calc R
H2B H 0.7823 0.0635 0.3041 0.063 Uiso 1 1 calc R
C3 C 0.6722(3) 0.2108(2) 0.25450(10) 0.0548(5) Uani 1 1 d .
H3A H 0.5937 0.2273 0.2882 0.066 Uiso 1 1 calc R
H3B H 0.7354 0.2763 0.2519 0.066 Uiso 1 1 calc R
N4 N 0.60118(19) 0.21434(15) 0.19985(7) 0.0413(3) Uani 1 1 d .
C5 C 0.5510(2) 0.32244(18) 0.17298(9) 0.0402(4) Uani 1 1 d .
C6 C 0.4648(2) 0.33634(17) 0.12484(8) 0.0375(4) Uani 1 1 d .
C7 C 0.4113(2) 0.23450(19) 0.10275(9) 0.0415(4) Uani 1 1 d .
N8 N 0.44248(19) 0.11518(15) 0.12089(8) 0.0434(4) Uani 1 1 d .
C9 C 0.3670(3) 0.0179(2) 0.10112(13) 0.0680(7) Uani 1 1 d .
H9A H 0.3538 0.0344 0.0596 0.082 Uiso 1 1 calc R
H9B H 0.2667 0.0212 0.1238 0.082 Uiso 1 1 calc R
C10 C 0.4614(3) -0.1112(2) 0.10948(12) 0.0645(7) Uani 1 1 d .
H10A H 0.3974 -0.1762 0.1122 0.077 Uiso 1 1 calc R
H10B H 0.5396 -0.1285 0.0757 0.077 Uiso 1 1 calc R
N11 N 0.53327(19) -0.11596(15) 0.16388(7) 0.0420(4) Uani 1 1 d .
C12 C 0.5741(2) -0.22274(19) 0.19332(9) 0.0410(4) Uani 1 1 d .
C13 C 0.6572(2) -0.23509(17) 0.24251(8) 0.0368(4) Uani 1 1 d .
C14 C 0.7173(2) -0.13430(18) 0.26288(8) 0.0366(4) Uani 1 1 d .
C15 C 0.6893(2) -0.36315(17) 0.26968(8) 0.0382(4) Uani 1 1 d .
O16 O 0.63846(18) -0.45534(13) 0.25777(7) 0.0521(4) Uani 1 1 d .
O17 O 0.78438(16) -0.37186(13) 0.31168(6) 0.0451(3) Uani 1 1 d .
C18 C 0.8279(2) -0.49504(19) 0.34066(9) 0.0429(4) Uani 1 1 d .
C19 C 0.7423(2) -0.50540(17) 0.40238(8) 0.0444(4) Uani 1 1 d .
C20 C 0.5713(3) -0.4983(2) 0.40044(10) 0.0556(5) Uani 1 1 d .
O21 O 0.53586(19) -0.59274(15) 0.36607(8) 0.0613(4) Uani 1 1 d .
C22 C 0.8103(3) -0.6356(2) 0.42861(11) 0.0606(6) Uani 1 1 d .
O23 O 0.7450(3) -0.6542(2) 0.48754(9) 0.0936(7) Uani 1 1 d .
C24 C 0.7585(3) -0.3965(3) 0.44112(12) 0.0668(6) Uani 1 1 d .
C25 C 0.9199(4) -0.3745(3) 0.44105(14) 0.0920(10) Uani 1 1 d .
H25A H 0.9892(14) -0.4582(15) 0.4441(10) 0.110 Uiso 1 1 calc R
H25B H 0.9243(6) -0.323(2) 0.4752(8) 0.110 Uiso 1 1 calc R
H25C H 0.9521(11) -0.328(2) 0.4038(8) 0.110 Uiso 1 1 calc R
C26 C 0.4240(2) 0.46705(18) 0.10104(8) 0.0396(4) Uani 1 1 d .
O27 O 0.4617(2) 0.56014(14) 0.11719(8) 0.0611(4) Uani 1 1 d .
O28 O 0.33736(19) 0.47572(13) 0.05639(7) 0.0535(4) Uani 1 1 d .
C29 C 0.2988(3) 0.6018(2) 0.03036(11) 0.0595(6) Uani 1 1 d .
H29A H 0.2424(18) 0.6563(10) 0.0591(5) 0.071 Uiso 1 1 calc R
H29B H 0.2406(18) 0.5991(3) -0.0003(7) 0.071 Uiso 1 1 calc R
H29C H 0.3881(14) 0.6322(8) 0.0154(7) 0.071 Uiso 1 1 calc R
Cu2 Cu 0.06085(3) 0.56478(2) 0.185725(10) 0.03424(11) Uani 1 1 d .
N41 N 0.18223(18) 0.50281(15) 0.24790(7) 0.0387(3) Uani 1 1 d .
C42 C 0.2528(3) 0.6019(2) 0.26891(11) 0.0592(6) Uani 1 1 d .
H42A H 0.3547 0.5995 0.2478 0.071 Uiso 1 1 calc R
H42B H 0.2617 0.5865 0.3108 0.071 Uiso 1 1 calc R
C43 C 0.1579(3) 0.7295(2) 0.25900(11) 0.0604(6) Uani 1 1 d .
H43A H 0.0771 0.7469 0.2919 0.073 Uiso 1 1 calc R
H43B H 0.2204 0.7954 0.2567 0.073 Uiso 1 1 calc R
N44 N 0.09107(19) 0.73116(15) 0.20363(7) 0.0410(3) Uani 1 1 d .
C45 C 0.0469(2) 0.83724(18) 0.17452(9) 0.0393(4) Uani 1 1 d .
C46 C -0.0352(2) 0.84886(17) 0.12515(8) 0.0368(4) Uani 1 1 d .
C47 C -0.0890(2) 0.74647(19) 0.10362(9) 0.0406(4) Uani 1 1 d .
N48 N -0.06044(19) 0.62787(15) 0.12333(7) 0.0424(4) Uani 1 1 d .
C49 C -0.1330(3) 0.5290(2) 0.10321(13) 0.0682(7) Uani 1 1 d .
H49A H -0.1435 0.5443 0.0614 0.082 Uiso 1 1 calc R
H49B H -0.2344 0.5324 0.1249 0.082 Uiso 1 1 calc R
C50 C -0.0393(3) 0.4005(2) 0.11283(12) 0.0663(7) Uani 1 1 d .
H50A H -0.1034 0.3356 0.1160 0.080 Uiso 1 1 calc R
H50B H 0.0395 0.3820 0.0794 0.080 Uiso 1 1 calc R
N51 N 0.03131(19) 0.39813(15) 0.16748(7) 0.0432(4) Uani 1 1 d .
C52 C 0.0822(2) 0.29091(19) 0.19512(9) 0.0419(4) Uani 1 1 d .
C53 C 0.1664(2) 0.28011(17) 0.24378(8) 0.0363(4) Uani 1 1 d .
C54 C 0.2161(2) 0.38374(18) 0.26614(8) 0.0378(4) Uani 1 1 d .
C55 C 0.2133(2) 0.15051(18) 0.26802(8) 0.0385(4) Uani 1 1 d .
O56 O 0.1798(2) 0.05439(14) 0.25262(7) 0.0601(4) Uani 1 1 d .
O57 O 0.30208(17) 0.14907(13) 0.31159(6) 0.0473(3) Uani 1 1 d .
C58 C 0.3515(2) 0.03047(19) 0.34287(9) 0.0425(4) Uani 1 1 d .
C59 C 0.2928(2) 0.04068(17) 0.40831(8) 0.0410(4) Uani 1 1 d .
C60 C 0.3306(3) 0.1605(2) 0.43231(10) 0.0564(5) Uani 1 1 d .
O61 O 0.4890(2) 0.16664(18) 0.42022(8) 0.0699(5) Uani 1 1 d .
C62 C 0.3745(3) -0.0786(2) 0.43952(9) 0.0527(5) Uani 1 1 d .
O63 O 0.3089(2) -0.09028(19) 0.49959(7) 0.0725(5) Uani 1 1 d .
C64 C 0.1183(2) 0.0518(2) 0.41927(10) 0.0547(5) Uani 1 1 d .
C65 C 0.0547(3) -0.0612(3) 0.40338(13) 0.0761(7) Uani 1 1 d .
H65A H 0.078(2) -0.0730(12) 0.3642(7) 0.091 Uiso 1 1 calc R
H65B H -0.0477(17) -0.0464(9) 0.4128(8) 0.091 Uiso 1 1 calc R
H65C H 0.0954(18) -0.1319(13) 0.4237(7) 0.091 Uiso 1 1 calc R
C66 C -0.0731(2) 0.97838(18) 0.09985(8) 0.0389(4) Uani 1 1 d .
O67 O -0.0328(2) 1.07177(14) 0.11472(8) 0.0594(4) Uani 1 1 d .
O68 O -0.16163(19) 0.98672(13) 0.05578(7) 0.0526(4) Uani 1 1 d .
C69 C -0.1999(3) 1.1126(2) 0.02910(10) 0.0574(6) Uani 1 1 d .
H69A H -0.2566(18) 1.1691(10) 0.0582(5) 0.069 Uiso 1 1 calc R
H69B H -0.2601(18) 1.1092(3) -0.0019(7) 0.069 Uiso 1 1 calc R
H69C H -0.1086(14) 1.1429(8) 0.0133(7) 0.069 Uiso 1 1 calc R
H5 H 0.574(3) 0.388(2) 0.1873(10) 0.046(6) Uiso 1 1 d .
H7 H 0.348(3) 0.259(2) 0.0736(10) 0.044(6) Uiso 1 1 d .
H12 H 0.551(2) -0.290(2) 0.1801(10) 0.044(6) Uiso 1 1 d .
H14 H 0.777(2) -0.155(2) 0.2923(9) 0.033(5) Uiso 1 1 d .
H18A H 0.818(3) -0.557(2) 0.3166(11) 0.054(6) Uiso 1 1 d .
H18B H 0.937(3) -0.509(2) 0.3437(10) 0.051(6) Uiso 1 1 d .
H20A H 0.533(3) -0.412(3) 0.3877(11) 0.062(7) Uiso 1 1 d .
H20B H 0.516(2) -0.510(2) 0.4391(10) 0.048(5) Uiso 1 1 d .
H21 H 0.564(4) -0.570(3) 0.3292(15) 0.104(11) Uiso 1 1 d .
H22A H 0.792(3) -0.710(2) 0.4025(11) 0.063(7) Uiso 1 1 d .
H22B H 0.917(3) -0.639(2) 0.4280(11) 0.060(7) Uiso 1 1 d .
H23 H 0.739(6) -0.742(4) 0.494(2) 0.21(3) Uiso 1 1 d .
H24A H 0.686(3) -0.319(3) 0.4284(13) 0.084(9) Uiso 1 1 d .
H24B H 0.715(4) -0.419(3) 0.4799(14) 0.096(10) Uiso 1 1 d .
H45 H 0.067(3) 0.903(2) 0.1860(10) 0.049(6) Uiso 1 1 d .
H47 H -0.151(2) 0.768(2) 0.0727(9) 0.035(5) Uiso 1 1 d .
H52 H 0.067(3) 0.223(3) 0.1799(10) 0.047(6) Uiso 1 1 d .
H54 H 0.275(2) 0.365(2) 0.2959(10) 0.036(5) Uiso 1 1 d .
H58A H 0.457(3) 0.013(2) 0.3373(11) 0.060(7) Uiso 1 1 d .
H58B H 0.319(3) -0.035(2) 0.3274(10) 0.049(6) Uiso 1 1 d .
H60A H 0.303(3) 0.158(2) 0.4751(11) 0.059(6) Uiso 1 1 d .
H60B H 0.269(3) 0.239(3) 0.4152(11) 0.069(7) Uiso 1 1 d .
H61 H 0.495(3) 0.230(3) 0.4056(13) 0.072(9) Uiso 1 1 d .
H62A H 0.483(3) -0.079(2) 0.4357(10) 0.061(7) Uiso 1 1 d .
H62B H 0.363(2) -0.151(2) 0.4208(9) 0.041(5) Uiso 1 1 d .
H63 H 0.378(3) -0.109(3) 0.5173(14) 0.083(10) Uiso 1 1 d .
H64A H 0.078(3) 0.125(2) 0.3950(11) 0.056(6) Uiso 1 1 d .
H64B H 0.093(3) 0.071(2) 0.4575(11) 0.059(7) Uiso 1 1 d .

loop_
_atom_site_aniso_label
_atom_site_aniso_U_11
_atom_site_aniso_U_22
_atom_site_aniso_U_33
_atom_site_aniso_U_23
_atom_site_aniso_U_13
_atom_site_aniso_U_12
Cu1 0.04334(17) 0.02365(16) 0.03863(17) 0.00217(11) -0.01212(11) -0.00830(11)
N1 0.0442(8) 0.0293(8) 0.0415(8) 0.0017(6) -0.0102(6) -0.0098(6)
C2 0.0657(13) 0.0363(11) 0.0633(12) 0.0050(9) -0.0324(10) -0.0170(9)
C3 0.0790(15) 0.0343(11) 0.0583(12) 0.0015(9) -0.0285(11) -0.0154(10)
N4 0.0549(9) 0.0286(8) 0.0435(8) 0.0026(6) -0.0160(7) -0.0100(6)
C5 0.0500(10) 0.0272(9) 0.0450(10) -0.0002(7) -0.0082(8) -0.0101(8)
C6 0.0440(9) 0.0254(9) 0.0419(9) 0.0032(7) -0.0055(7) -0.0045(7)
C7 0.0487(10) 0.0328(10) 0.0445(10) 0.0049(8) -0.0146(8) -0.0071(8)
N8 0.0544(9) 0.0291(8) 0.0514(9) 0.0025(7) -0.0200(7) -0.0113(7)
C9 0.0934(18) 0.0368(12) 0.0885(17) 0.0094(11) -0.0567(15) -0.0203(12)
C10 0.1003(18) 0.0334(11) 0.0725(15) 0.0039(10) -0.0507(14) -0.0182(11)
N11 0.0543(9) 0.0291(8) 0.0471(8) 0.0033(6) -0.0208(7) -0.0102(7)
C12 0.0499(10) 0.0269(9) 0.0494(10) 0.0007(8) -0.0120(8) -0.0113(8)
C13 0.0418(9) 0.0266(9) 0.0408(9) 0.0056(7) -0.0061(7) -0.0051(7)
C14 0.0389(9) 0.0335(9) 0.0378(9) 0.0031(7) -0.0074(7) -0.0076(7)
C15 0.0433(9) 0.0289(9) 0.0420(9) 0.0044(7) -0.0057(7) -0.0073(7)
O16 0.0736(9) 0.0306(7) 0.0582(8) 0.0055(6) -0.0255(7) -0.0149(6)
O17 0.0556(7) 0.0338(7) 0.0500(7) 0.0131(5) -0.0193(6) -0.0150(6)
C18 0.0476(10) 0.0334(10) 0.0470(10) 0.0088(8) -0.0096(8) -0.0061(8)
C19 0.0544(10) 0.0338(9) 0.0460(10) 0.0053(7) -0.0069(8) -0.0122(8)
C20 0.0569(12) 0.0528(13) 0.0565(12) -0.0026(10) 0.0008(10) -0.0142(10)
O21 0.0704(10) 0.0559(9) 0.0659(10) 0.0062(7) -0.0138(8) -0.0321(7)
C22 0.0773(15) 0.0464(12) 0.0615(13) 0.0215(10) -0.0201(11) -0.0200(11)
O23 0.146(2) 0.0843(14) 0.0605(10) 0.0304(10) -0.0210(11) -0.0519(14)
C24 0.0915(18) 0.0575(14) 0.0588(14) -0.0066(11) -0.0101(12) -0.0303(13)
C25 0.117(3) 0.087(2) 0.091(2) -0.0035(16) -0.0349(18) -0.0520(19)
C26 0.0464(10) 0.0276(9) 0.0432(9) 0.0039(7) -0.0050(8) -0.0044(7)
O27 0.0920(12) 0.0287(7) 0.0701(10) 0.0051(7) -0.0353(9) -0.0143(7)
O28 0.0724(9) 0.0309(7) 0.0612(9) 0.0095(6) -0.0288(7) -0.0089(6)
C29 0.0798(16) 0.0355(11) 0.0626(13) 0.0149(10) -0.0241(12) -0.0039(10)
Cu2 0.04202(17) 0.02431(16) 0.03888(17) 0.00291(11) -0.01340(11) -0.00773(11)
N41 0.0458(8) 0.0296(8) 0.0440(8) 0.0029(6) -0.0142(6) -0.0108(6)
C42 0.0809(15) 0.0384(11) 0.0698(14) 0.0083(10) -0.0422(12) -0.0204(10)
C43 0.0897(16) 0.0354(11) 0.0664(14) 0.0016(9) -0.0419(12) -0.0156(11)
N44 0.0515(9) 0.0294(8) 0.0453(8) 0.0025(6) -0.0181(7) -0.0082(6)
C45 0.0457(10) 0.0263(9) 0.0472(10) -0.0005(7) -0.0099(8) -0.0076(7)
C46 0.0416(9) 0.0258(9) 0.0407(9) 0.0040(7) -0.0056(7) -0.0017(7)
C47 0.0455(10) 0.0344(10) 0.0429(10) 0.0029(7) -0.0143(8) -0.0052(8)
N48 0.0533(9) 0.0292(8) 0.0483(9) 0.0021(6) -0.0190(7) -0.0083(7)
C49 0.0968(18) 0.0364(11) 0.0857(17) 0.0070(11) -0.0579(15) -0.0178(12)
C50 0.1004(18) 0.0341(11) 0.0778(16) 0.0056(10) -0.0559(14) -0.0169(11)
N51 0.0563(9) 0.0291(8) 0.0492(9) 0.0038(6) -0.0233(7) -0.0103(7)
C52 0.0514(10) 0.0292(10) 0.0488(10) 0.0023(8) -0.0145(8) -0.0118(8)
C53 0.0429(9) 0.0264(9) 0.0392(9) 0.0051(7) -0.0062(7) -0.0066(7)
C54 0.0415(9) 0.0352(10) 0.0378(9) 0.0061(7) -0.0106(8) -0.0081(7)
C55 0.0464(9) 0.0307(9) 0.0374(9) 0.0059(7) -0.0069(7) -0.0061(7)
O56 0.0929(11) 0.0295(7) 0.0664(9) 0.0052(6) -0.0380(8) -0.0151(7)
O57 0.0676(8) 0.0329(7) 0.0451(7) 0.0126(5) -0.0212(6) -0.0137(6)
C58 0.0515(11) 0.0320(9) 0.0422(10) 0.0091(7) -0.0087(8) -0.0042(8)
C59 0.0492(10) 0.0347(9) 0.0396(9) 0.0062(7) -0.0091(7) -0.0091(7)
C60 0.0795(15) 0.0438(11) 0.0513(12) 0.0026(9) -0.0168(10) -0.0201(10)
O61 0.0877(12) 0.0628(11) 0.0738(11) 0.0250(9) -0.0373(9) -0.0412(9)
C62 0.0643(13) 0.0435(11) 0.0522(11) 0.0186(9) -0.0169(9) -0.0144(9)
O63 0.0855(12) 0.0850(13) 0.0516(9) 0.0314(8) -0.0211(8) -0.0294(10)
C64 0.0530(11) 0.0558(13) 0.0532(12) 0.0027(10) -0.0028(9) -0.0086(9)
C65 0.0657(14) 0.0877(19) 0.0826(17) 0.0086(14) -0.0115(12) -0.0365(14)
C66 0.0440(9) 0.0292(9) 0.0416(9) 0.0026(7) -0.0054(7) -0.0029(7)
O67 0.0854(11) 0.0299(7) 0.0696(10) 0.0059(6) -0.0332(8) -0.0130(7)
O68 0.0738(9) 0.0302(7) 0.0572(8) 0.0086(6) -0.0284(7) -0.0068(6)
C69 0.0785(15) 0.0356(11) 0.0575(13) 0.0128(9) -0.0245(11) -0.0020(10)

loop_
_atom_type_symbol
_atom_type_description
_atom_type_scat_dispersion_real
_atom_type_scat_dispersion_imag
_atom_type_scat_source
C C 0.0180 0.0090 'International Tables Vol C Tables 4.2.6.8 and 6.1.1.4'
H H 0.0000 0.0000 'International Tables Vol C Tables 4.2.6.8 and 6.1.1.4'
N N 0.0310 0.0180 'International Tables Vol C Tables 4.2.6.8 and 6.1.1.4'
O O 0.0490 0.0320 'International Tables Vol C Tables 4.2.6.8 and 6.1.1.4'
Cu Cu -1.9650 0.5890 'International Tables Vol C Tables 4.2.6.8 and 6.1.1.4'

loop_
_geom_angle_atom_site_label_1
_geom_angle_atom_site_label_2
_geom_angle_atom_site_label_3
_geom_angle
N4 Cu1 N11 179.55(7)
N4 Cu1 N1 85.86(6)
N11 Cu1 N1 94.19(6)
N4 Cu1 N8 94.22(7)
N11 Cu1 N8 85.72(7)
N1 Cu1 N8 179.86(7)
C14 N1 C2 121.74(16)
C14 N1 Cu1 125.70(13)
C2 N1 Cu1 112.48(12)
N1 C2 C3 109.06(17)
N4 C3 C2 108.90(17)
C5 N4 C3 121.21(17)
C5 N4 Cu1 125.82(13)
C3 N4 Cu1 112.40(12)
N4 C5 C6 125.21(18)
C7 C6 C5 123.70(17)
C7 C6 C26 120.76(17)
C5 C6 C26 115.41(17)
N8 C7 C6 125.08(18)
C7 N8 C9 121.57(17)
C7 N8 Cu1 125.72(14)
C9 N8 Cu1 112.30(13)
N8 C9 C10 109.50(19)
N11 C10 C9 109.48(19)
C12 N11 C10 122.14(17)
C12 N11 Cu1 125.81(14)
C10 N11 Cu1 111.95(13)
N11 C12 C13 124.64(18)
C14 C13 C12 124.05(16)
C14 C13 C15 119.99(16)
C12 C13 C15 115.80(16)
N1 C14 C13 124.91(17)
O16 C15 O17 121.35(17)
O16 C15 C13 125.75(17)
O17 C15 C13 112.90(16)
C15 O17 C18 118.01(15)
O17 C18 C19 112.43(16)
C18 C19 C22 105.87(17)
C18 C19 C20 111.39(17)
C22 C19 C20 109.77(18)
C18 C19 C24 111.95(17)
C22 C19 C24 111.01(19)
C20 C19 C24 106.92(18)
O21 C20 C19 114.31(18)
O23 C22 C19 111.3(2)
C25 C24 C19 115.0(2)
O27 C26 O28 120.96(17)
O27 C26 C6 125.96(18)
O28 C26 C6 113.08(17)
C26 O28 C29 114.99(17)
N41 Cu2 N44 85.44(6)
N41 Cu2 N51 94.61(6)
N44 Cu2 N51 179.73(7)
N41 Cu2 N48 179.66(6)
N44 Cu2 N48 94.23(7)
N51 Cu2 N48 85.71(7)
C54 N41 C42 121.23(16)
C54 N41 Cu2 125.59(13)
C42 N41 Cu2 112.73(12)
N41 C42 C43 109.52(18)
N44 C43 C42 109.34(18)
C45 N44 C43 121.69(17)
C45 N44 Cu2 125.74(14)
C43 N44 Cu2 112.29(13)
N44 C45 C46 125.17(18)
C47 C46 C45 123.86(16)
C47 C46 C66 120.71(17)
C45 C46 C66 115.26(17)
N48 C47 C46 124.91(17)
C47 N48 C49 121.85(17)
C47 N48 Cu2 125.69(14)
C49 N48 Cu2 112.19(13)
N48 C49 C50 109.95(19)
N51 C50 C49 109.48(19)
C52 N51 C50 121.72(17)
C52 N51 Cu2 125.49(14)
C50 N51 Cu2 112.34(13)
N51 C52 C53 124.92(18)
C54 C53 C52 124.10(16)
C54 C53 C55 119.64(16)
C52 C53 C55 116.05(17)
N41 C54 C53 125.07(17)
O56 C55 O57 122.20(17)
O56 C55 C53 126.13(17)
O57 C55 C53 111.67(16)
C55 O57 C58 119.30(15)
O57 C58 C59 110.05(16)
C58 C59 C62 106.43(16)
C58 C59 C60 110.62(16)
C62 C59 C60 109.60(16)
C58 C59 C64 111.26(16)
C62 C59 C64 112.03(16)
C60 C59 C64 106.94(18)
O61 C60 C59 112.26(19)
O63 C62 C59 111.08(19)
C65 C64 C59 116.5(2)
O67 C66 O68 120.71(17)
O67 C66 C46 125.98(18)
O68 C66 C46 113.31(17)
C66 O68 C69 115.10(16)

loop_
_geom_bond_atom_site_label_1
_geom_bond_atom_site_label_2
_geom_bond_distance
Cu1 N4 1.9107(16)
Cu1 N11 1.9192(16)
Cu1 N1 1.9198(15)
Cu1 N8 1.9208(16)
N1 C14 1.296(2)
N1 C2 1.461(2)
C2 C3 1.507(3)
C3 N4 1.470(3)
N4 C5 1.300(3)
C5 C6 1.411(3)
C6 C7 1.409(3)
C6 C26 1.458(2)
C7 N8 1.300(3)
N8 C9 1.461(3)
C9 C10 1.489(3)
C10 N11 1.468(3)
N11 C12 1.299(3)
C12 C13 1.416(3)
C13 C14 1.414(3)
C13 C15 1.453(2)
C15 O16 1.215(2)
C15 O17 1.355(2)
O17 C18 1.439(2)
C18 C19 1.516(3)
C19 C22 1.525(3)
C19 C20 1.529(3)
C19 C24 1.540(3)
C20 O21 1.418(3)
C22 O23 1.407(3)
C24 C25 1.509(4)
C26 O27 1.197(3)
C26 O28 1.351(3)
O28 C29 1.431(2)
Cu2 N41 1.9141(15)
Cu2 N44 1.9152(16)
Cu2 N51 1.9182(16)
Cu2 N48 1.9198(16)
N41 C54 1.300(2)
N41 C42 1.461(3)
C42 C43 1.483(3)
C43 N44 1.467(3)
N44 C45 1.295(3)
C45 C46 1.414(3)
C46 C47 1.409(3)
C46 C66 1.456(2)
C47 N48 1.302(3)
N48 C49 1.462(3)
C49 C50 1.485(3)
C50 N51 1.470(3)
N51 C52 1.302(3)
C52 C53 1.412(3)
C53 C54 1.410(3)
C53 C55 1.459(2)
C55 O56 1.203(2)
C55 O57 1.353(2)
O57 C58 1.434(2)
C58 C59 1.517(3)
C59 C62 1.527(2)
C59 C60 1.529(3)
C59 C64 1.536(3)
C60 O61 1.424(3)
C62 O63 1.422(3)
C64 C65 1.505(4)
C66 O67 1.200(3)
C66 O68 1.352(3)
O68 C69 1.435(2)

loop_
_geom_torsion_atom_site_label_1
_geom_torsion_atom_site_label_2
_geom_torsion_atom_site_label_3
_geom_torsion_atom_site_label_4
_geom_torsion
N4 Cu1 N1 C14 173.02(16)
N11 Cu1 N1 C14 -6.53(16)
N8 Cu1 N1 C14 45(35)
N4 Cu1 N1 C2 -10.29(15)
N11 Cu1 N1 C2 170.15(15)
N8 Cu1 N1 C2 -138(100)
C14 N1 C2 C3 -154.71(19)
Cu1 N1 C2 C3 28.5(2)
N1 C2 C3 N4 -36.5(3)
C2 C3 N4 C5 -159.18(19)
C2 C3 N4 Cu1 29.0(2)
N11 Cu1 N4 C5 -86(9)
N1 Cu1 N4 C5 177.59(18)
N8 Cu1 N4 C5 -2.52(18)
N11 Cu1 N4 C3 86(9)
N1 Cu1 N4 C3 -11.02(15)
N8 Cu1 N4 C3 168.87(16)
C3 N4 C5 C6 -171.7(2)
Cu1 N4 C5 C6 -1.1(3)
N4 C5 C6 C7 5.4(3)
N4 C5 C6 C26 -178.72(18)
C5 C6 C7 N8 -4.8(3)
C26 C6 C7 N8 179.51(19)
C6 C7 N8 C9 172.1(2)
C6 C7 N8 Cu1 0.0(3)
N4 Cu1 N8 C7 3.03(18)
N11 Cu1 N8 C7 -177.42(18)
N1 Cu1 N8 C7 131(37)
N4 Cu1 N8 C9 -169.64(18)
N11 Cu1 N8 C9 9.91(18)
N1 Cu1 N8 C9 -42(35)
C7 N8 C9 C10 158.9(2)
Cu1 N8 C9 C10 -28.0(3)
N8 C9 C10 N11 36.3(3)
C9 C10 N11 C12 154.6(2)
C9 C10 N11 Cu1 -28.8(3)
N4 Cu1 N11 C12 -89(9)
N1 Cu1 N11 C12 7.21(18)
N8 Cu1 N11 C12 -172.68(18)
N4 Cu1 N11 C10 94(9)
N1 Cu1 N11 C10 -169.21(17)
N8 Cu1 N11 C10 10.90(17)
C10 N11 C12 C13 173.4(2)
Cu1 N11 C12 C13 -2.7(3)
N11 C12 C13 C14 -5.4(3)
N11 C12 C13 C15 179.11(19)
C2 N1 C14 C13 -175.12(19)
Cu1 N1 C14 C13 1.3(3)
C12 C13 C14 N1 6.2(3)
C15 C13 C14 N1 -178.53(17)
C14 C13 C15 O16 176.45(19)
C12 C13 C15 O16 -7.9(3)
C14 C13 C15 O17 -3.2(2)
C12 C13 C15 O17 172.52(16)
O16 C15 O17 C18 2.0(3)
C13 C15 O17 C18 -178.36(15)
C15 O17 C18 C19 -103.1(2)
O17 C18 C19 C22 -175.39(17)
O17 C18 C19 C20 65.3(2)
O17 C18 C19 C24 -54.3(2)
C18 C19 C20 O21 57.2(2)
C22 C19 C20 O21 -59.7(2)
C24 C19 C20 O21 179.82(19)
C18 C19 C22 O23 177.01(19)
C20 C19 C22 O23 -62.7(2)
C24 C19 C22 O23 55.3(3)
C18 C19 C24 C25 -48.9(3)
C22 C19 C24 C25 69.2(3)
C20 C19 C24 C25 -171.2(2)
C7 C6 C26 O27 179.0(2)
C5 C6 C26 O27 3.0(3)
C7 C6 C26 O28 -1.9(3)
C5 C6 C26 O28 -177.92(17)
O27 C26 O28 C29 1.1(3)
C6 C26 O28 C29 -178.03(18)
N44 Cu2 N41 C54 178.46(17)
N51 Cu2 N41 C54 -1.80(17)
N48 Cu2 N41 C54 -164(46)
N44 Cu2 N41 C42 -9.25(16)
N51 Cu2 N41 C42 170.49(16)
N48 Cu2 N41 C42 9(12)
C54 N41 C42 C43 -160.1(2)
Cu2 N41 C42 C43 27.3(3)
N41 C42 C43 N44 -35.6(3)
C42 C43 N44 C45 -156.9(2)
C42 C43 N44 Cu2 28.8(3)
N41 Cu2 N44 C45 174.71(18)
N51 Cu2 N44 C45 73(16)
N48 Cu2 N44 C45 -5.19(18)
N41 Cu2 N44 C43 -11.25(16)
N51 Cu2 N44 C43 -113(16)
N48 Cu2 N44 C43 168.86(17)
C43 N44 C45 C46 -171.8(2)
Cu2 N44 C45 C46 1.8(3)
N44 C45 C46 C47 4.5(3)
N44 C45 C46 C66 179.69(18)
C45 C46 C47 N48 -5.4(3)
C66 C46 C47 N48 179.70(18)
C46 C47 N48 C49 173.4(2)
C46 C47 N48 Cu2 -0.1(3)
N41 Cu2 N48 C47 -13(12)
N44 Cu2 N48 C47 4.40(18)
N51 Cu2 N48 C47 -175.33(18)
N41 Cu2 N48 C49 172(100)
N44 Cu2 N48 C49 -169.70(18)
N51 Cu2 N48 C49 10.56(18)
C47 N48 C49 C50 157.6(2)
Cu2 N48 C49 C50 -28.0(3)
N48 C49 C50 N51 35.1(3)
C49 C50 N51 C52 160.2(2)
C49 C50 N51 Cu2 -27.1(3)
N41 Cu2 N51 C52 2.05(19)
N44 Cu2 N51 C52 103(16)
N48 Cu2 N51 C52 -178.05(19)
N41 Cu2 N51 C50 -170.35(18)
N44 Cu2 N51 C50 -69(16)
N48 Cu2 N51 C50 9.55(18)
C50 N51 C52 C53 172.5(2)
Cu2 N51 C52 C53 0.8(3)
N51 C52 C53 C54 -4.9(3)
N51 C52 C53 C55 -179.61(19)
C42 N41 C54 C53 -173.0(2)
Cu2 N41 C54 C53 -1.3(3)
C52 C53 C54 N41 5.2(3)
C55 C53 C54 N41 179.72(17)
C54 C53 C55 O56 -179.4(2)
C52 C53 C55 O56 -4.4(3)
C54 C53 C55 O57 0.7(2)
C52 C53 C55 O57 175.69(16)
O56 C55 O57 C58 -3.4(3)
C53 C55 O57 C58 176.43(16)
C55 O57 C58 C59 -119.59(18)
O57 C58 C59 C62 -169.57(16)
O57 C58 C59 C60 -50.6(2)
O57 C58 C59 C64 68.1(2)
C58 C59 C60 O61 -53.8(2)
C62 C59 C60 O61 63.3(2)
C64 C59 C60 O61 -175.08(17)
C58 C59 C62 O63 -169.82(17)
C60 C59 C62 O63 70.5(2)
C64 C59 C62 O63 -48.0(2)
C58 C59 C64 C65 63.7(2)
C62 C59 C64 C65 -55.3(3)
C60 C59 C64 C65 -175.4(2)
C47 C46 C66 O67 -179.7(2)
C45 C46 C66 O67 5.0(3)
C47 C46 C66 O68 0.2(3)
C45 C46 C66 O68 -175.14(16)
O67 C66 O68 C69 0.7(3)
C46 C66 O68 C69 -179.24(18)
